data_4333572
loop_
_publ_author_name
'Sang Ho Lim'
'Jennifer C. Schmitt'
'Jason Shearer'
'Jianhua Jia'
'Marilyn M. Olmstead'
'James C. Fettinger'
'Alan L. Balch'

_publ_section_title
;
 Crystallographic and Computational Studies of Luminescent, Binuclear
 Gold(I) Complexes, AuI2(Ph2P(CH2)nPPh2)2I2 (n= 3-6)
;
_journal_name_full 'Inorganic Chemistry'
_journal_page_first 823
_journal_page_last 831
_journal_paper_doi 10.1021/ic301954n
_journal_volume 52
_journal_year 2013
_chemical_formula_moiety 'C54 H52 Au2 I2 P4'
_chemical_formula_sum 'C54 H52 Au2 I2 P4'
_chemical_formula_weight 1472.58
_chemical_name_common Au2(dpp-propane)2I2
_chemical_name_systematic
; 
 ? 
;
_space_group_IT_number 2
_symmetry_cell_setting triclinic
_symmetry_space_group_name_Hall '-P 1'
_symmetry_space_group_name_H-M 'P -1'
_atom_sites_solution_hydrogens geom
_atom_sites_solution_primary direct
_atom_sites_solution_secondary difmap
_audit_creation_method SHELXL-97
_cell_angle_alpha 91.340(5)
_cell_angle_beta 113.602(5)
_cell_angle_gamma 111.965(5)
_cell_formula_units_Z 1
_cell_length_a 10.527(5)
_cell_length_b 10.853(5)
_cell_length_c 12.979(5)
_cell_measurement_reflns_used 4146
_cell_measurement_temperature 90(2)
_cell_measurement_theta_max 27.07
_cell_measurement_theta_min 2.57
_cell_volume 1233.7(9)
_computing_cell_refinement SAINT
_computing_data_collection 'Apex2 (Bruker, 2007)'
_computing_data_reduction 'SAINT (Bruker, 2007)'
_computing_molecular_graphics 'SHELXTL 5.1, XP (Sheldrick, 1994)'
_computing_publication_material SHELXS-97
_computing_structure_refinement 'SHELXL-97 (Sheldrick, 2008)'
_computing_structure_solution 'SHELXS-97 (Sheldrick, 2008)'
_diffrn_ambient_temperature 90(2)
_diffrn_detector_area_resol_mean 8.3
_diffrn_measured_fraction_theta_full 0.997
_diffrn_measured_fraction_theta_max 0.997
_diffrn_measurement_device_type 'Bruker SMART ApexII'
_diffrn_measurement_method \w
_diffrn_radiation_monochromator graphite
_diffrn_radiation_source 'fine-focus sealed tube'
_diffrn_radiation_type MoK\a
_diffrn_radiation_wavelength 0.71073
_diffrn_reflns_av_R_equivalents 0.0481
_diffrn_reflns_av_sigmaI/netI 0.0576
_diffrn_reflns_limit_h_max 13
_diffrn_reflns_limit_h_min -13
_diffrn_reflns_limit_k_max 14
_diffrn_reflns_limit_k_min -14
_diffrn_reflns_limit_l_max 16
_diffrn_reflns_limit_l_min -16
_diffrn_reflns_number 15844
_diffrn_reflns_theta_full 27.51
_diffrn_reflns_theta_max 27.51
_diffrn_reflns_theta_min 2.38
_exptl_absorpt_coefficient_mu 7.356
_exptl_absorpt_correction_T_max 0.555
_exptl_absorpt_correction_T_min 0.456
_exptl_absorpt_correction_type multi-scan
_exptl_absorpt_process_details 'SADABS 2.10 (Sheldrick, 2003)'
_exptl_crystal_colour colorless
_exptl_crystal_density_diffrn 1.982
_exptl_crystal_description block
_exptl_crystal_F_000 700
_exptl_crystal_size_max 0.11
_exptl_crystal_size_mid 0.09
_exptl_crystal_size_min 0.08
_refine_diff_density_max 1.473
_refine_diff_density_min -1.902
_refine_diff_density_rms 0.196
_refine_ls_extinction_method none
_refine_ls_goodness_of_fit_ref 1.059
_refine_ls_hydrogen_treatment constr
_refine_ls_matrix_type full
_refine_ls_number_parameters 145
_refine_ls_number_reflns 5673
_refine_ls_number_restraints 0
_refine_ls_restrained_S_all 1.059
_refine_ls_R_factor_all 0.0509
_refine_ls_R_factor_gt 0.0356
_refine_ls_shift/su_max 0.001
_refine_ls_shift/su_mean 0.000
_refine_ls_structure_factor_coef Fsqd
_refine_ls_weighting_details 'calc w=1/[\s^2^(Fo^2^)+(0.0362P)^2^+0.0000P] where P=(Fo^2^+2Fc^2^)/3'
_refine_ls_weighting_scheme calc
_refine_ls_wR_factor_gt 0.0758
_refine_ls_wR_factor_ref 0.0800
_reflns_number_gt 4666
_reflns_number_total 5673
_reflns_threshold_expression >2sigma(I)
_cod_data_source_file ic301954n_si_001_1.cif
_cod_data_source_block sh224
_cod_database_code 4333572

loop_
_symmetry_equiv_pos_as_xyz
'x, y, z'
'-x, -y, -z'

loop_
_atom_site_label
_atom_site_type_symbol
_atom_site_fract_x
_atom_site_fract_y
_atom_site_fract_z
_atom_site_U_iso_or_equiv
_atom_site_adp_type
_atom_site_occupancy
_atom_site_symmetry_multiplicity
_atom_site_calc_flag
_atom_site_refinement_flags
Au1 Au 0.60572(2) 0.11134(2) 0.207940(19) 0.01435(7) Uani 1 1 d .
I1 I 0.60824(4) -0.15452(4) 0.16822(4) 0.02286(10) Uani 1 1 d .
P1 P 0.37335(16) 0.08094(14) 0.20070(13) 0.0141(3) Uani 1 1 d .
P2 P 0.84430(16) 0.24391(14) 0.21928(13) 0.0139(3) Uani 1 1 d .
C1 C 0.3075(6) -0.0261(6) 0.2907(5) 0.0177(12) Uiso 1 1 d .
C2 C 0.3881(7) -0.0979(6) 0.3518(5) 0.0251(14) Uiso 1 1 d .
H2A H 0.4780 -0.0911 0.3468 0.030 Uiso 1 1 calc R
C3 C 0.3350(7) -0.1812(6) 0.4214(6) 0.0272(14) Uiso 1 1 d .
H3A H 0.3898 -0.2298 0.4640 0.033 Uiso 1 1 calc R
C4 C 0.2039(7) -0.1911(7) 0.4268(6) 0.0293(15) Uiso 1 1 d .
H4A H 0.1698 -0.2458 0.4746 0.035 Uiso 1 1 calc R
C5 C 0.1207(8) -0.1236(6) 0.3645(6) 0.0281(15) Uiso 1 1 d .
H5A H 0.0295 -0.1327 0.3684 0.034 Uiso 1 1 calc R
C6 C 0.1715(7) -0.0422(6) 0.2961(5) 0.0232(13) Uiso 1 1 d .
H6A H 0.1136 0.0034 0.2522 0.028 Uiso 1 1 calc R
C7 C 0.3655(6) 0.2417(5) 0.2354(5) 0.0140(11) Uiso 1 1 d .
C8 C 0.3764(6) 0.3309(6) 0.1592(5) 0.0183(12) Uiso 1 1 d .
H8A H 0.3823 0.3049 0.0914 0.022 Uiso 1 1 calc R
C9 C 0.3785(6) 0.4569(6) 0.1837(5) 0.0202(13) Uiso 1 1 d .
H9A H 0.3847 0.5170 0.1321 0.024 Uiso 1 1 calc R
C10 C 0.3715(7) 0.4958(6) 0.2837(5) 0.0261(14) Uiso 1 1 d .
H10A H 0.3723 0.5819 0.3000 0.031 Uiso 1 1 calc R
C11 C 0.3635(7) 0.4085(6) 0.3589(5) 0.0221(13) Uiso 1 1 d .
H11A H 0.3601 0.4354 0.4276 0.027 Uiso 1 1 calc R
C12 C 0.3604(6) 0.2828(6) 0.3354(5) 0.0188(12) Uiso 1 1 d .
H12A H 0.3547 0.2237 0.3878 0.023 Uiso 1 1 calc R
C13 C 0.2178(6) 0.0084(6) 0.0557(5) 0.0176(12) Uiso 1 1 d .
H13A H 0.1193 -0.0252 0.0604 0.021 Uiso 1 1 calc R
H13B H 0.2209 0.0808 0.0105 0.021 Uiso 1 1 calc R
C14 C 0.2247(6) -0.1083(6) -0.0073(5) 0.0173(12) Uiso 1 1 d .
H14A H 0.3272 -0.0781 -0.0050 0.021 Uiso 1 1 calc R
H14B H 0.2091 -0.1854 0.0324 0.021 Uiso 1 1 calc R
C15 C 0.8962(6) 0.1552(5) 0.1322(5) 0.0150(11) Uiso 1 1 d .
H15A H 0.9957 0.2166 0.1358 0.018 Uiso 1 1 calc R
H15B H 0.9072 0.0756 0.1637 0.018 Uiso 1 1 calc R
C16 C 0.9965(6) 0.2876(5) 0.3637(5) 0.0158(12) Uiso 1 1 d .
C17 C 1.0366(6) 0.1846(6) 0.4112(5) 0.0188(12) Uiso 1 1 d .
H17A H 0.9850 0.0948 0.3670 0.023 Uiso 1 1 calc R
C18 C 1.1507(7) 0.2134(6) 0.5216(5) 0.0216(13) Uiso 1 1 d .
H18A H 1.1793 0.1441 0.5521 0.026 Uiso 1 1 calc R
C19 C 1.2234(7) 0.3436(6) 0.5882(5) 0.0215(13) Uiso 1 1 d .
H19A H 1.3004 0.3628 0.6645 0.026 Uiso 1 1 calc R
C20 C 1.1830(7) 0.4463(6) 0.5424(5) 0.0198(13) Uiso 1 1 d .
H20A H 1.2320 0.5350 0.5883 0.024 Uiso 1 1 calc R
C21 C 1.0719(6) 0.4196(6) 0.4307(5) 0.0191(12) Uiso 1 1 d .
H21A H 1.0468 0.4903 0.3996 0.023 Uiso 1 1 calc R
C22 C 0.8637(6) 0.4029(6) 0.1734(5) 0.0169(12) Uiso 1 1 d .
C23 C 0.9927(7) 0.4818(6) 0.1561(5) 0.0269(14) Uiso 1 1 d .
H23A H 1.0696 0.4507 0.1675 0.032 Uiso 1 1 calc R
C24 C 1.0058(8) 0.6047(7) 0.1224(6) 0.0340(16) Uiso 1 1 d .
H24A H 1.0908 0.6564 0.1088 0.041 Uiso 1 1 calc R
C25 C 0.8985(8) 0.6516(7) 0.1086(6) 0.0344(16) Uiso 1 1 d .
H25A H 0.9106 0.7371 0.0877 0.041 Uiso 1 1 calc R
C26 C 0.7709(8) 0.5759(7) 0.1250(6) 0.0333(16) Uiso 1 1 d .
H26A H 0.6960 0.6092 0.1146 0.040 Uiso 1 1 calc R
C27 C 0.7535(7) 0.4513(6) 0.1565(5) 0.0224(13) Uiso 1 1 d .
H27A H 0.6656 0.3989 0.1665 0.027 Uiso 1 1 calc R

loop_
_atom_site_aniso_label
_atom_site_aniso_U_11
_atom_site_aniso_U_22
_atom_site_aniso_U_33
_atom_site_aniso_U_23
_atom_site_aniso_U_13
_atom_site_aniso_U_12
Au1 0.00863(10) 0.01419(11) 0.01848(12) 0.00303(8) 0.00695(9) 0.00197(8)
I1 0.0235(2) 0.01451(19) 0.0332(2) 0.00771(17) 0.01477(19) 0.00797(16)
P1 0.0112(7) 0.0140(7) 0.0163(8) 0.0032(6) 0.0079(6) 0.0026(6)
P2 0.0089(7) 0.0115(7) 0.0187(8) 0.0020(6) 0.0063(6) 0.0015(5)

loop_
_atom_type_symbol
_atom_type_description
_atom_type_scat_dispersion_real
_atom_type_scat_dispersion_imag
_atom_type_scat_source
C C 0.0033 0.0016 'International Tables Vol C Tables 4.2.6.8 and 6.1.1.4'
H H 0.0000 0.0000 'International Tables Vol C Tables 4.2.6.8 and 6.1.1.4'
Au Au -2.0133 8.8022 'International Tables Vol C Tables 4.2.6.8 and 6.1.1.4'
I I -0.4742 1.8119 'International Tables Vol C Tables 4.2.6.8 and 6.1.1.4'
P P 0.1023 0.0942 'International Tables Vol C Tables 4.2.6.8 and 6.1.1.4'

loop_
_geom_angle_atom_site_label_1
_geom_angle_atom_site_label_2
_geom_angle_atom_site_label_3
_geom_angle
_geom_angle_site_symmetry_1
P1 Au1 P2 152.88(5) .
P1 Au1 I1 109.14(4) .
P2 Au1 I1 97.77(4) .
C1 P1 C13 104.8(3) .
C1 P1 C7 105.7(3) .
C13 P1 C7 102.5(3) .
C1 P1 Au1 117.67(19) .
C13 P1 Au1 112.33(19) .
C7 P1 Au1 112.50(18) .
C22 P2 C16 105.6(3) .
C22 P2 C15 105.8(3) .
C16 P2 C15 104.9(3) .
C22 P2 Au1 115.12(19) .
C16 P2 Au1 112.78(19) .
C15 P2 Au1 111.81(18) .
C2 C1 C6 119.0(5) .
C2 C1 P1 120.2(4) .
C6 C1 P1 120.7(4) .
C1 C2 C3 119.6(6) .
C1 C2 H2A 120.2 .
C3 C2 H2A 120.2 .
C4 C3 C2 119.6(6) .
C4 C3 H3A 120.2 .
C2 C3 H3A 120.2 .
C3 C4 C5 121.6(6) .
C3 C4 H4A 119.2 .
C5 C4 H4A 119.2 .
C4 C5 C6 119.3(6) .
C4 C5 H5A 120.4 .
C6 C5 H5A 120.4 .
C5 C6 C1 121.0(6) .
C5 C6 H6A 119.5 .
C1 C6 H6A 119.5 .
C12 C7 C8 119.3(5) .
C12 C7 P1 123.7(4) .
C8 C7 P1 116.9(4) .
C9 C8 C7 119.6(5) .
C9 C8 H8A 120.2 .
C7 C8 H8A 120.2 .
C8 C9 C10 120.3(6) .
C8 C9 H9A 119.8 .
C10 C9 H9A 119.8 .
C11 C10 C9 119.6(6) .
C11 C10 H10A 120.2 .
C9 C10 H10A 120.2 .
C12 C11 C10 120.7(6) .
C12 C11 H11A 119.7 .
C10 C11 H11A 119.7 .
C11 C12 C7 120.5(5) .
C11 C12 H12A 119.8 .
C7 C12 H12A 119.8 .
C14 C13 P1 113.4(4) .
C14 C13 H13A 108.9 .
P1 C13 H13A 108.9 .
C14 C13 H13B 108.9 .
P1 C13 H13B 108.9 .
H13A C13 H13B 107.7 .
C15 C14 C13 111.6(4) 2_655
C15 C14 H14A 109.3 2_655
C13 C14 H14A 109.3 .
C15 C14 H14B 109.3 2_655
C13 C14 H14B 109.3 .
H14A C14 H14B 108.0 .
C14 C15 P2 111.1(4) 2_655
C14 C15 H15A 109.4 2_655
P2 C15 H15A 109.4 .
C14 C15 H15B 109.4 2_655
P2 C15 H15B 109.4 .
H15A C15 H15B 108.0 .
C21 C16 C17 119.1(5) .
C21 C16 P2 122.1(4) .
C17 C16 P2 118.7(4) .
C18 C17 C16 120.5(5) .
C18 C17 H17A 119.8 .
C16 C17 H17A 119.8 .
C17 C18 C19 120.2(6) .
C17 C18 H18A 119.9 .
C19 C18 H18A 119.9 .
C18 C19 C20 119.8(6) .
C18 C19 H19A 120.1 .
C20 C19 H19A 120.1 .
C21 C20 C19 120.5(6) .
C21 C20 H20A 119.8 .
C19 C20 H20A 119.8 .
C20 C21 C16 119.9(5) .
C20 C21 H21A 120.1 .
C16 C21 H21A 120.1 .
C27 C22 C23 118.8(5) .
C27 C22 P2 120.4(4) .
C23 C22 P2 120.8(4) .
C24 C23 C22 119.6(6) .
C24 C23 H23A 120.2 .
C22 C23 H23A 120.2 .
C25 C24 C23 120.7(7) .
C25 C24 H24A 119.7 .
C23 C24 H24A 119.7 .
C24 C25 C26 120.7(7) .
C24 C25 H25A 119.7 .
C26 C25 H25A 119.7 .
C27 C26 C25 119.8(6) .
C27 C26 H26A 120.1 .
C25 C26 H26A 120.1 .
C22 C27 C26 120.4(6) .
C22 C27 H27A 119.8 .
C26 C27 H27A 119.8 .

loop_
_geom_bond_atom_site_label_1
_geom_bond_atom_site_label_2
_geom_bond_distance
_geom_bond_site_symmetry_2
Au1 P1 2.3048(18) .
Au1 P2 2.3217(17) .
Au1 I1 2.9310(14) .
P1 C1 1.818(6) .
P1 C13 1.828(6) .
P1 C7 1.831(6) .
P2 C22 1.805(6) .
P2 C16 1.814(6) .
P2 C15 1.827(6) .
C1 C2 1.394(8) .
C1 C6 1.407(8) .
C2 C3 1.417(9) .
C2 H2A 0.9500 .
C3 C4 1.375(9) .
C3 H3A 0.9500 .
C4 C5 1.378(9) .
C4 H4A 0.9500 .
C5 C6 1.384(8) .
C5 H5A 0.9500 .
C6 H6A 0.9500 .
C7 C12 1.390(8) .
C7 C8 1.407(7) .
C8 C9 1.387(8) .
C8 H8A 0.9500 .
C9 C10 1.393(8) .
C9 H9A 0.9500 .
C10 C11 1.381(8) .
C10 H10A 0.9500 .
C11 C12 1.376(8) .
C11 H11A 0.9500 .
C12 H12A 0.9500 .
C13 C14 1.533(8) .
C13 H13A 0.9900 .
C13 H13B 0.9900 .
C14 C15 1.527(8) 2_655
C14 H14A 0.9900 .
C14 H14B 0.9900 .
C15 C14 1.527(8) 2_655
C15 H15A 0.9900 .
C15 H15B 0.9900 .
C16 C21 1.406(8) .
C16 C17 1.408(8) .
C17 C18 1.384(8) .
C17 H17A 0.9500 .
C18 C19 1.390(8) .
C18 H18A 0.9500 .
C19 C20 1.401(8) .
C19 H19A 0.9500 .
C20 C21 1.386(8) .
C20 H20A 0.9500 .
C21 H21A 0.9500 .
C22 C27 1.388(8) .
C22 C23 1.417(8) .
C23 C24 1.388(9) .
C23 H23A 0.9500 .
C24 C25 1.357(9) .
C24 H24A 0.9500 .
C25 C26 1.390(9) .
C25 H25A 0.9500 .
C26 C27 1.389(9) .
C26 H26A 0.9500 .
C27 H27A 0.9500 .

loop_
_geom_torsion_atom_site_label_1
_geom_torsion_atom_site_label_2
_geom_torsion_atom_site_label_3
_geom_torsion_atom_site_label_4
_geom_torsion
_geom_torsion_site_symmetry_4
P2 Au1 P1 C1 -134.8(2) .
I1 Au1 P1 C1 52.5(2) .
P2 Au1 P1 C13 103.3(2) .
I1 Au1 P1 C13 -69.4(2) .
P2 Au1 P1 C7 -11.7(2) .
I1 Au1 P1 C7 175.64(19) .
P1 Au1 P2 C22 -22.5(3) .
I1 Au1 P2 C22 150.5(2) .
P1 Au1 P2 C16 98.8(2) .
I1 Au1 P2 C16 -88.2(2) .
P1 Au1 P2 C15 -143.3(2) .
I1 Au1 P2 C15 29.70(19) .
C13 P1 C1 C2 118.9(5) .
C7 P1 C1 C2 -133.2(5) .
Au1 P1 C1 C2 -6.7(6) .
C13 P1 C1 C6 -58.5(5) .
C7 P1 C1 C6 49.4(6) .
Au1 P1 C1 C6 175.9(4) .
C6 C1 C2 C3 -2.4(9) .
P1 C1 C2 C3 -179.9(5) .
C1 C2 C3 C4 0.6(10) .
C2 C3 C4 C5 1.1(10) .
C3 C4 C5 C6 -1.0(10) .
C4 C5 C6 C1 -0.9(10) .
C2 C1 C6 C5 2.6(9) .
P1 C1 C6 C5 -180.0(5) .
C1 P1 C7 C12 19.1(5) .
C13 P1 C7 C12 128.6(5) .
Au1 P1 C7 C12 -110.5(5) .
C1 P1 C7 C8 -165.5(4) .
C13 P1 C7 C8 -56.0(5) .
Au1 P1 C7 C8 64.8(5) .
C12 C7 C8 C9 -1.4(8) .
P1 C7 C8 C9 -177.0(4) .
C7 C8 C9 C10 0.7(9) .
C8 C9 C10 C11 0.4(9) .
C9 C10 C11 C12 -0.8(9) .
C10 C11 C12 C7 0.1(9) .
C8 C7 C12 C11 1.0(8) .
P1 C7 C12 C11 176.2(4) .
C1 P1 C13 C14 -85.4(4) .
C7 P1 C13 C14 164.5(4) .
Au1 P1 C13 C14 43.5(4) .
P1 C13 C14 C15 -173.6(4) 2_655
C22 P2 C15 C14 -70.1(4) 2_655
C16 P2 C15 C14 178.5(4) 2_655
Au1 P2 C15 C14 56.0(4) 2_655
C22 P2 C16 C21 18.7(5) .
C15 P2 C16 C21 130.3(5) .
Au1 P2 C16 C21 -107.8(5) .
C22 P2 C16 C17 -163.4(4) .
C15 P2 C16 C17 -51.9(5) .
Au1 P2 C16 C17 70.0(5) .
C21 C16 C17 C18 -1.2(8) .
P2 C16 C17 C18 -179.1(4) .
C16 C17 C18 C19 2.1(9) .
C17 C18 C19 C20 -1.1(9) .
C18 C19 C20 C21 -0.7(9) .
C19 C20 C21 C16 1.6(9) .
C17 C16 C21 C20 -0.7(8) .
P2 C16 C21 C20 177.2(4) .
C16 P2 C22 C27 -112.4(5) .
C15 P2 C22 C27 136.8(5) .
Au1 P2 C22 C27 12.7(6) .
C16 P2 C22 C23 66.4(5) .
C15 P2 C22 C23 -44.5(6) .
Au1 P2 C22 C23 -168.5(4) .
C27 C22 C23 C24 -0.3(9) .
P2 C22 C23 C24 -179.1(5) .
C22 C23 C24 C25 1.7(10) .
C23 C24 C25 C26 -1.8(11) .
C24 C25 C26 C27 0.5(11) .
C23 C22 C27 C26 -1.0(9) .
P2 C22 C27 C26 177.8(5) .
C25 C26 C27 C22 1.0(10) .
